data_4107939
loop_
_publ_author_name
'Baoxiang Gao'
'Ming Wang'
'Yanxiang Cheng'
'Lixiang Wang'
'Xiabin Jing'
'Fosong Wang'

_publ_section_title
;
 Pyrazine-Containing Acene-Type Molecular Ribbons with up to 16
 Rectilinearly Arranged Fused Aromatic Rings
;
_journal_name_full 'Journal of the American Chemical Society'
_journal_page_first 8297
_journal_page_last 8306
_journal_paper_doi 10.1021/ja800311a
_journal_volume 130
_journal_year 2008
_chemical_formula_sum 'C52 H30 N4'
_chemical_formula_weight 710.80
_chemical_name_systematic
; 
 ? 
;
_space_group_IT_number 2
_symmetry_cell_setting triclinic
_symmetry_space_group_name_Hall '-P 1'
_symmetry_space_group_name_H-M 'P -1'
_atom_sites_solution_hydrogens geom
_atom_sites_solution_primary direct
_atom_sites_solution_secondary difmap
_audit_creation_method SHELXL-97
_cell_angle_alpha 89.894(6)
_cell_angle_beta 80.073(6)
_cell_angle_gamma 73.924(6)
_cell_formula_units_Z 2
_cell_length_a 9.672(3)
_cell_length_b 11.878(4)
_cell_length_c 16.649(5)
_cell_measurement_temperature 293(2)
_cell_volume 1808.3(10)
_computing_cell_refinement 'Bruker SMART'
_computing_data_collection 'Bruker SMART'
_computing_data_reduction 'Bruker SAINT'
_computing_molecular_graphics 'Bruker SHELXTL'
_computing_publication_material 'Bruker SHELXTL'
_computing_structure_refinement 'SHELXL-97 (Sheldrick, 1997)'
_computing_structure_solution 'SHELXS-97 (Sheldrick, 1990)'
_diffrn_ambient_temperature 293(2)
_diffrn_measured_fraction_theta_full 0.972
_diffrn_measured_fraction_theta_max 0.972
_diffrn_measurement_device_type 'CCD area detector'
_diffrn_measurement_method 'phi and omega scans'
_diffrn_radiation_monochromator graphite
_diffrn_radiation_source 'fine-focus sealed tube'
_diffrn_radiation_type MoK\a
_diffrn_radiation_wavelength 0.71073
_diffrn_reflns_av_R_equivalents 0.0770
_diffrn_reflns_av_sigmaI/netI 0.1556
_diffrn_reflns_limit_h_max 12
_diffrn_reflns_limit_h_min -12
_diffrn_reflns_limit_k_max 14
_diffrn_reflns_limit_k_min -14
_diffrn_reflns_limit_l_max 17
_diffrn_reflns_limit_l_min -20
_diffrn_reflns_number 10498
_diffrn_reflns_theta_full 26.38
_diffrn_reflns_theta_max 26.38
_diffrn_reflns_theta_min 1.79
_exptl_absorpt_coefficient_mu 0.077
_exptl_absorpt_correction_T_max 0.9959
_exptl_absorpt_correction_T_min 0.9755
_exptl_absorpt_correction_type multi-scan
_exptl_crystal_colour flake
_exptl_crystal_density_diffrn 1.306
_exptl_crystal_description 'light yellow'
_exptl_crystal_F_000 740
_exptl_crystal_size_max 0.32
_exptl_crystal_size_mid 0.09
_exptl_crystal_size_min 0.05
_refine_diff_density_max 0.176
_refine_diff_density_min -0.201
_refine_diff_density_rms 0.041
_refine_ls_extinction_method none
_refine_ls_goodness_of_fit_ref 0.876
_refine_ls_hydrogen_treatment constr
_refine_ls_matrix_type full
_refine_ls_number_parameters 505
_refine_ls_number_reflns 7192
_refine_ls_number_restraints 0
_refine_ls_restrained_S_all 0.876
_refine_ls_R_factor_all 0.2117
_refine_ls_R_factor_gt 0.0654
_refine_ls_shift/su_max 0.000
_refine_ls_shift/su_mean 0.000
_refine_ls_structure_factor_coef Fsqd
_refine_ls_weighting_details 'calc w=1/[\s^2^(Fo^2^)+(0.0020P)^2^+0.0000P] where P=(Fo^2^+2Fc^2^)/3'
_refine_ls_weighting_scheme calc
_refine_ls_wR_factor_gt 0.0668
_refine_ls_wR_factor_ref 0.0941
_reflns_number_gt 2247
_reflns_number_total 7192
_reflns_threshold_expression >2sigma(I)
_cod_data_source_file ja800311a-file004.cif
_cod_data_source_block p316
_cod_original_cell_volume 1808.2(10)
_cod_database_code 4107939

loop_
_symmetry_equiv_pos_as_xyz
'x, y, z'
'-x, -y, -z'

loop_
_atom_site_label
_atom_site_type_symbol
_atom_site_fract_x
_atom_site_fract_y
_atom_site_fract_z
_atom_site_U_iso_or_equiv
_atom_site_adp_type
_atom_site_occupancy
_atom_site_symmetry_multiplicity
_atom_site_calc_flag
_atom_site_refinement_flags
N1 N 0.1900(3) 0.4297(2) 0.10163(18) 0.0484(9) Uani 1 1 d .
N2 N -0.1168(3) 0.5304(2) 0.13874(17) 0.0490(9) Uani 1 1 d .
N3 N 0.0873(3) -0.0334(2) -0.14245(17) 0.0472(9) Uani 1 1 d .
N4 N -0.2198(3) 0.0609(2) -0.09868(18) 0.0514(9) Uani 1 1 d .
C1 C 0.1645(4) 0.6700(3) 0.2450(2) 0.0505(11) Uani 1 1 d .
C2 C 0.0078(4) 0.7212(3) 0.2640(2) 0.0509(11) Uani 1 1 d .
C3 C -0.0790(4) 0.6753(3) 0.2246(2) 0.0537(11) Uani 1 1 d .
H3 H -0.1794 0.7105 0.2347 0.054 Uiso 1 1 calc R
C4 C -0.0226(4) 0.5773(3) 0.1697(2) 0.0474(11) Uani 1 1 d .
C5 C 0.1301(4) 0.5266(3) 0.1519(2) 0.0488(11) Uani 1 1 d .
C6 C 0.2190(4) 0.5771(3) 0.1902(2) 0.0532(11) Uani 1 1 d .
H6 H 0.3199 0.5454 0.1773 0.053 Uiso 1 1 calc R
C7 C -0.0567(4) 0.4338(3) 0.0914(2) 0.0432(10) Uani 1 1 d .
C8 C -0.1531(4) 0.3773(3) 0.0578(2) 0.0431(10) Uani 1 1 d .
C9 C -0.3049(4) 0.4265(3) 0.0749(2) 0.0543(11) Uani 1 1 d .
H9 H -0.3449 0.4952 0.1074 0.054 Uiso 1 1 calc R
C10 C -0.3953(4) 0.3731(3) 0.0434(2) 0.0663(13) Uani 1 1 d .
H10 H -0.4960 0.4065 0.0544 0.066 Uiso 1 1 calc R
C11 C -0.3370(4) 0.2706(3) -0.0041(2) 0.0577(12) Uani 1 1 d .
H11 H -0.3990 0.2355 -0.0250 0.058 Uiso 1 1 calc R
C12 C -0.1877(4) 0.2192(3) -0.0212(2) 0.0430(10) Uani 1 1 d .
C13 C -0.0935(4) 0.2725(3) 0.0091(2) 0.0413(10) Uani 1 1 d .
C14 C 0.0639(4) 0.2219(3) -0.0109(2) 0.0411(10) Uani 1 1 d .
C15 C 0.1581(4) 0.2771(3) 0.0190(2) 0.0456(10) Uani 1 1 d .
C16 C 0.0979(4) 0.3826(3) 0.0720(2) 0.0431(10) Uani 1 1 d .
C17 C 0.3073(4) 0.2287(3) -0.0016(2) 0.0643(13) Uani 1 1 d .
H17 H 0.3694 0.2648 0.0182 0.064 Uiso 1 1 calc R
C18 C 0.3667(4) 0.1275(3) -0.0514(2) 0.0711(14) Uani 1 1 d .
H18 H 0.4676 0.0966 -0.0650 0.071 Uiso 1 1 calc R
C19 C 0.2764(4) 0.0728(3) -0.0806(2) 0.0584(12) Uani 1 1 d .
H19 H 0.3167 0.0047 -0.1138 0.058 Uiso 1 1 calc R
C20 C 0.1243(4) 0.1185(3) -0.0609(2) 0.0454(10) Uani 1 1 d .
C21 C 0.0276(4) 0.0613(3) -0.0931(2) 0.0423(10) Uani 1 1 d .
C22 C -0.1277(4) 0.1110(3) -0.0718(2) 0.0426(10) Uani 1 1 d .
C23 C -0.1584(4) -0.0359(3) -0.1495(2) 0.0449(10) Uani 1 1 d .
C24 C -0.0069(4) -0.0811(3) -0.1728(2) 0.0440(10) Uani 1 1 d .
C25 C 0.0495(4) -0.1732(3) -0.2322(2) 0.0528(11) Uani 1 1 d .
H25 H 0.1504 -0.2037 -0.2467 0.053 Uiso 1 1 calc R
C26 C -0.0389(4) -0.2200(3) -0.2698(2) 0.0485(11) Uani 1 1 d .
C27 C -0.1944(4) -0.1776(3) -0.2438(2) 0.0472(10) Uani 1 1 d .
C28 C -0.2490(4) -0.0891(3) -0.1848(2) 0.0506(11) Uani 1 1 d .
H28 H -0.3497 -0.0628 -0.1672 0.051 Uiso 1 1 calc R
C29 C 0.2704(4) 0.7119(3) 0.2846(2) 0.0559(12) Uani 1 1 d .
C30 C 0.3860(4) 0.6297(3) 0.3100(2) 0.0743(14) Uani 1 1 d .
H30 H 0.3934 0.5503 0.3044 0.074 Uiso 1 1 calc R
C31 C 0.4904(5) 0.6646(4) 0.3434(3) 0.0858(16) Uani 1 1 d .
H31 H 0.5651 0.6084 0.3614 0.086 Uiso 1 1 calc R
C32 C 0.4850(5) 0.7807(4) 0.3503(3) 0.0942(18) Uani 1 1 d .
H32 H 0.5561 0.8038 0.3718 0.094 Uiso 1 1 calc R
C33 C 0.3729(5) 0.8616(4) 0.3249(3) 0.0878(16) Uani 1 1 d .
H33 H 0.3676 0.9408 0.3301 0.088 Uiso 1 1 calc R
C34 C 0.2670(5) 0.8298(3) 0.2917(2) 0.0720(14) Uani 1 1 d .
H34 H 0.1931 0.8872 0.2740 0.072 Uiso 1 1 calc R
C35 C -0.0674(4) 0.8176(3) 0.3278(3) 0.0524(11) Uani 1 1 d .
C36 C -0.0290(4) 0.8200(3) 0.4038(3) 0.0628(12) Uani 1 1 d .
H36 H 0.0502 0.7615 0.4155 0.063 Uiso 1 1 calc R
C37 C -0.1047(5) 0.9066(4) 0.4625(3) 0.0808(15) Uani 1 1 d .
H37 H -0.0758 0.9060 0.5130 0.081 Uiso 1 1 calc R
C38 C -0.2214(6) 0.9931(4) 0.4474(3) 0.0865(17) Uani 1 1 d .
H38 H -0.2723 1.0512 0.4876 0.087 Uiso 1 1 calc R
C39 C -0.2640(5) 0.9946(3) 0.3724(3) 0.0804(15) Uani 1 1 d .
H39 H -0.3440 1.0534 0.3617 0.080 Uiso 1 1 calc R
C40 C -0.1861(5) 0.9073(3) 0.3127(3) 0.0677(13) Uani 1 1 d .
H40 H -0.2139 0.9091 0.2619 0.068 Uiso 1 1 calc R
C41 C -0.3009(4) -0.2215(3) -0.2818(3) 0.0475(11) Uani 1 1 d .
C42 C -0.4096(4) -0.2589(3) -0.2335(3) 0.0630(12) Uani 1 1 d .
H42 H -0.4159 -0.2580 -0.1771 0.063 Uiso 1 1 calc R
C43 C -0.5090(4) -0.2976(3) -0.2685(3) 0.0784(15) Uani 1 1 d .
H43 H -0.5816 -0.3226 -0.2355 0.078 Uiso 1 1 calc R
C44 C -0.5010(5) -0.2992(4) -0.3505(3) 0.0814(18) Uani 1 1 d .
H44 H -0.5669 -0.3270 -0.3736 0.081 Uiso 1 1 calc R
C45 C -0.3966(5) -0.2602(3) -0.3997(3) 0.0804(16) Uani 1 1 d .
H45 H -0.3928 -0.2598 -0.4559 0.080 Uiso 1 1 calc R
C46 C -0.2967(4) -0.2214(3) -0.3650(3) 0.0658(13) Uani 1 1 d .
H46 H -0.2258 -0.1949 -0.3983 0.066 Uiso 1 1 calc R
C47 C 0.0327(4) -0.3091(3) -0.3383(2) 0.0492(11) Uani 1 1 d .
C48 C 0.1346(4) -0.2864(3) -0.3995(3) 0.0652(12) Uani 1 1 d .
H48 H 0.1550 -0.2144 -0.3975 0.065 Uiso 1 1 calc R
C49 C 0.2080(4) -0.3652(4) -0.4636(3) 0.0755(14) Uani 1 1 d .
H49 H 0.2769 -0.3470 -0.5038 0.075 Uiso 1 1 calc R
C50 C 0.1779(6) -0.4708(4) -0.4670(3) 0.0873(18) Uani 1 1 d .
H50 H 0.2262 -0.5250 -0.5100 0.087 Uiso 1 1 calc R
C51 C 0.0771(5) -0.4967(4) -0.4074(3) 0.0820(16) Uani 1 1 d .
H51 H 0.0576 -0.5689 -0.4096 0.082 Uiso 1 1 calc R
C52 C 0.0033(4) -0.4156(3) -0.3435(2) 0.0649(13) Uani 1 1 d .
H52 H -0.0667 -0.4335 -0.3038 0.065 Uiso 1 1 calc R

loop_
_atom_site_aniso_label
_atom_site_aniso_U_11
_atom_site_aniso_U_22
_atom_site_aniso_U_33
_atom_site_aniso_U_23
_atom_site_aniso_U_13
_atom_site_aniso_U_12
N1 0.043(2) 0.055(2) 0.049(2) -0.0081(18) -0.0078(17) -0.0168(17)
N2 0.044(2) 0.051(2) 0.052(2) -0.0066(18) -0.0112(17) -0.0122(17)
N3 0.040(2) 0.056(2) 0.048(2) -0.0098(18) -0.0073(17) -0.0163(17)
N4 0.041(2) 0.059(2) 0.055(2) -0.0108(19) -0.0064(17) -0.0159(18)
C1 0.054(3) 0.050(3) 0.051(3) -0.003(2) -0.012(2) -0.019(2)
C2 0.057(3) 0.041(2) 0.053(3) -0.006(2) -0.013(2) -0.010(2)
C3 0.046(3) 0.049(3) 0.062(3) -0.006(2) -0.010(2) -0.007(2)
C4 0.048(3) 0.044(2) 0.050(3) -0.009(2) -0.010(2) -0.011(2)
C5 0.047(3) 0.053(3) 0.048(3) -0.004(2) -0.009(2) -0.017(2)
C6 0.045(3) 0.057(3) 0.057(3) -0.011(2) -0.007(2) -0.014(2)
C7 0.044(3) 0.042(2) 0.043(3) 0.002(2) -0.010(2) -0.011(2)
C8 0.029(2) 0.053(3) 0.047(3) -0.002(2) -0.008(2) -0.009(2)
C9 0.045(3) 0.057(3) 0.060(3) -0.008(2) -0.007(2) -0.013(2)
C10 0.034(3) 0.074(3) 0.085(3) -0.025(3) -0.009(2) -0.008(2)
C11 0.034(2) 0.067(3) 0.072(3) -0.021(3) -0.005(2) -0.017(2)
C12 0.032(2) 0.046(2) 0.048(3) -0.011(2) -0.003(2) -0.007(2)
C13 0.036(2) 0.049(2) 0.038(3) -0.002(2) -0.0071(19) -0.011(2)
C14 0.038(2) 0.053(3) 0.036(2) -0.001(2) -0.006(2) -0.018(2)
C15 0.036(2) 0.055(3) 0.045(3) -0.007(2) -0.006(2) -0.013(2)
C16 0.041(3) 0.049(3) 0.041(3) -0.004(2) -0.008(2) -0.013(2)
C17 0.040(3) 0.072(3) 0.080(3) -0.034(3) -0.007(2) -0.017(2)
C18 0.031(2) 0.087(3) 0.090(4) -0.039(3) -0.006(2) -0.011(2)
C19 0.035(2) 0.067(3) 0.069(3) -0.025(2) -0.005(2) -0.007(2)
C20 0.037(2) 0.053(3) 0.046(3) -0.008(2) -0.007(2) -0.013(2)
C21 0.039(2) 0.051(3) 0.038(3) -0.004(2) -0.004(2) -0.016(2)
C22 0.034(2) 0.051(3) 0.044(3) -0.004(2) -0.008(2) -0.012(2)
C23 0.032(2) 0.054(3) 0.050(3) -0.006(2) -0.007(2) -0.014(2)
C24 0.041(3) 0.047(2) 0.044(3) -0.007(2) -0.010(2) -0.012(2)
C25 0.037(2) 0.060(3) 0.060(3) -0.014(2) -0.008(2) -0.011(2)
C26 0.050(3) 0.046(2) 0.048(3) -0.006(2) -0.011(2) -0.010(2)
C27 0.051(3) 0.050(3) 0.047(3) -0.002(2) -0.013(2) -0.021(2)
C28 0.035(2) 0.060(3) 0.056(3) -0.010(2) -0.004(2) -0.013(2)
C29 0.063(3) 0.051(3) 0.056(3) -0.004(2) -0.016(2) -0.015(2)
C30 0.065(3) 0.066(3) 0.088(4) -0.022(3) -0.019(3) -0.008(3)
C31 0.066(3) 0.101(4) 0.099(4) -0.012(3) -0.034(3) -0.027(3)
C32 0.084(4) 0.120(5) 0.097(4) -0.017(4) -0.028(3) -0.051(4)
C33 0.112(5) 0.085(4) 0.090(4) -0.006(3) -0.030(4) -0.059(3)
C34 0.097(4) 0.058(3) 0.075(3) 0.011(3) -0.032(3) -0.034(3)
C35 0.056(3) 0.043(3) 0.057(3) -0.006(2) -0.009(2) -0.014(2)
C36 0.074(3) 0.056(3) 0.063(3) -0.005(3) -0.010(3) -0.026(3)
C37 0.113(5) 0.070(3) 0.061(4) -0.022(3) -0.003(3) -0.037(3)
C38 0.105(5) 0.066(4) 0.083(4) -0.031(3) 0.018(4) -0.035(3)
C39 0.078(4) 0.042(3) 0.109(4) -0.009(3) 0.002(3) -0.009(3)
C40 0.080(3) 0.049(3) 0.075(3) -0.004(3) -0.014(3) -0.019(2)
C41 0.043(3) 0.045(2) 0.055(3) -0.008(2) -0.013(2) -0.011(2)
C42 0.055(3) 0.061(3) 0.076(3) -0.003(3) -0.016(3) -0.018(2)
C43 0.048(3) 0.073(3) 0.123(5) -0.001(3) -0.026(3) -0.026(2)
C44 0.061(4) 0.064(3) 0.124(5) -0.026(4) -0.051(4) -0.005(3)
C45 0.072(4) 0.083(3) 0.083(4) -0.030(3) -0.039(3) -0.001(3)
C46 0.058(3) 0.069(3) 0.067(3) -0.016(3) -0.015(3) -0.011(2)
C47 0.052(3) 0.049(3) 0.047(3) -0.003(2) -0.013(2) -0.013(2)
C48 0.067(3) 0.069(3) 0.063(3) -0.016(3) -0.010(3) -0.024(3)
C49 0.060(3) 0.100(4) 0.060(3) -0.030(3) 0.001(2) -0.019(3)
C50 0.089(4) 0.082(4) 0.079(4) -0.030(4) -0.023(3) 0.000(3)
C51 0.117(5) 0.044(3) 0.084(4) -0.016(3) -0.035(3) -0.009(3)
C52 0.078(3) 0.051(3) 0.068(3) -0.001(3) -0.018(3) -0.018(3)

loop_
_atom_type_symbol
_atom_type_description
_atom_type_scat_dispersion_real
_atom_type_scat_dispersion_imag
_atom_type_scat_source
C C 0.0033 0.0016 'International Tables Vol C Tables 4.2.6.8 and 6.1.1.4'
H H 0.0000 0.0000 'International Tables Vol C Tables 4.2.6.8 and 6.1.1.4'
N N 0.0061 0.0033 'International Tables Vol C Tables 4.2.6.8 and 6.1.1.4'

loop_
_geom_angle_atom_site_label_1
_geom_angle_atom_site_label_2
_geom_angle_atom_site_label_3
_geom_angle
C16 N1 C5 116.9(3)
C7 N2 C4 116.0(3)
C21 N3 C24 116.4(3)
C22 N4 C23 116.4(3)
C6 C1 C2 118.7(3)
C6 C1 C29 118.0(4)
C2 C1 C29 123.4(4)
C3 C2 C1 118.5(4)
C3 C2 C35 117.3(4)
C1 C2 C35 124.2(3)
C2 C3 C4 122.7(4)
N2 C4 C3 119.1(4)
N2 C4 C5 122.0(3)
C3 C4 C5 118.7(3)
N1 C5 C6 120.5(4)
N1 C5 C4 121.2(3)
C6 C5 C4 118.2(4)
C1 C6 C5 123.2(4)
N2 C7 C16 122.4(3)
N2 C7 C8 118.6(3)
C16 C7 C8 119.0(3)
C9 C8 C13 119.6(3)
C9 C8 C7 120.2(3)
C13 C8 C7 120.2(3)
C10 C9 C8 120.1(4)
C11 C10 C9 120.3(4)
C10 C11 C12 120.9(3)
C11 C12 C13 119.9(3)
C11 C12 C22 120.2(3)
C13 C12 C22 119.9(3)
C12 C13 C8 119.2(3)
C12 C13 C14 120.5(3)
C8 C13 C14 120.3(3)
C20 C14 C15 119.3(3)
C20 C14 C13 120.6(3)
C15 C14 C13 120.1(3)
C17 C15 C14 119.3(4)
C17 C15 C16 120.6(3)
C14 C15 C16 120.1(3)
N1 C16 C7 121.3(3)
N1 C16 C15 118.5(3)
C7 C16 C15 120.2(3)
C15 C17 C18 121.4(3)
C19 C18 C17 119.9(4)
C18 C19 C20 120.7(4)
C19 C20 C14 119.4(3)
C19 C20 C21 120.8(4)
C14 C20 C21 119.7(3)
N3 C21 C22 122.3(3)
N3 C21 C20 118.5(3)
C22 C21 C20 119.2(3)
N4 C22 C21 121.2(3)
N4 C22 C12 118.7(3)
C21 C22 C12 120.1(3)
N4 C23 C24 122.1(3)
N4 C23 C28 119.6(3)
C24 C23 C28 118.1(4)
N3 C24 C23 121.5(3)
N3 C24 C25 119.0(4)
C23 C24 C25 119.4(3)
C26 C25 C24 122.3(4)
C25 C26 C27 118.7(4)
C25 C26 C47 117.6(4)
C27 C26 C47 123.6(3)
C28 C27 C26 118.8(3)
C28 C27 C41 118.1(4)
C26 C27 C41 123.0(4)
C27 C28 C23 122.5(4)
C30 C29 C34 117.2(4)
C30 C29 C1 119.2(4)
C34 C29 C1 123.4(4)
C31 C30 C29 121.0(4)
C32 C31 C30 120.9(4)
C33 C32 C31 118.4(4)
C32 C33 C34 122.0(4)
C33 C34 C29 120.3(4)
C36 C35 C40 117.1(4)
C36 C35 C2 123.1(4)
C40 C35 C2 119.7(4)
C37 C36 C35 121.8(4)
C38 C37 C36 120.6(5)
C37 C38 C39 119.8(5)
C38 C39 C40 119.4(4)
C35 C40 C39 121.3(4)
C46 C41 C42 118.3(3)
C46 C41 C27 121.1(4)
C42 C41 C27 120.5(4)
C43 C42 C41 120.4(4)
C44 C43 C42 120.3(5)
C43 C44 C45 120.5(4)
C44 C45 C46 119.4(5)
C41 C46 C45 121.0(4)
C48 C47 C52 117.2(4)
C48 C47 C26 119.4(4)
C52 C47 C26 123.4(4)
C47 C48 C49 122.9(4)
C50 C49 C48 118.8(5)
C51 C50 C49 120.0(5)
C50 C51 C52 120.3(5)
C47 C52 C51 120.7(4)

loop_
_geom_bond_atom_site_label_1
_geom_bond_atom_site_label_2
_geom_bond_distance
N1 C16 1.334(4)
N1 C5 1.353(4)
N2 C7 1.324(4)
N2 C4 1.360(4)
N3 C21 1.324(4)
N3 C24 1.362(4)
N4 C22 1.334(4)
N4 C23 1.358(4)
C1 C6 1.358(4)
C1 C2 1.446(4)
C1 C29 1.499(4)
C2 C3 1.370(4)
C2 C35 1.499(4)
C3 C4 1.403(4)
C4 C5 1.410(4)
C5 C6 1.407(4)
C7 C16 1.429(4)
C7 C8 1.470(4)
C8 C9 1.399(4)
C8 C13 1.409(4)
C9 C10 1.382(4)
C10 C11 1.376(4)
C11 C12 1.382(4)
C12 C13 1.402(4)
C12 C22 1.457(4)
C13 C14 1.453(4)
C14 C20 1.408(4)
C14 C15 1.414(4)
C15 C17 1.379(4)
C15 C16 1.452(4)
C17 C18 1.385(4)
C18 C19 1.372(4)
C19 C20 1.399(4)
C20 C21 1.466(4)
C21 C22 1.433(4)
C23 C24 1.398(4)
C23 C28 1.414(4)
C24 C25 1.400(4)
C25 C26 1.371(4)
C26 C27 1.435(4)
C26 C47 1.492(5)
C27 C28 1.366(4)
C27 C41 1.502(4)
C29 C30 1.392(4)
C29 C34 1.397(4)
C30 C31 1.389(4)
C31 C32 1.370(5)
C32 C33 1.363(4)
C33 C34 1.381(5)
C35 C36 1.380(4)
C35 C40 1.392(4)
C36 C37 1.374(5)
C37 C38 1.359(5)
C38 C39 1.380(5)
C39 C40 1.394(5)
C41 C46 1.379(5)
C41 C42 1.384(5)
C42 C43 1.384(4)
C43 C44 1.354(5)
C44 C45 1.371(6)
C45 C46 1.386(5)
C47 C48 1.372(5)
C47 C52 1.377(4)
C48 C49 1.376(5)
C49 C50 1.368(5)
C50 C51 1.364(6)
C51 C52 1.389(5)

loop_
_geom_torsion_atom_site_label_1
_geom_torsion_atom_site_label_2
_geom_torsion_atom_site_label_3
_geom_torsion_atom_site_label_4
_geom_torsion
C6 C1 C2 C3 -1.4(5)
C29 C1 C2 C3 -179.5(4)
C6 C1 C2 C35 175.1(3)
C29 C1 C2 C35 -3.0(6)
C1 C2 C3 C4 3.2(6)
C35 C2 C3 C4 -173.5(3)
C7 N2 C4 C3 -175.9(3)
C7 N2 C4 C5 0.5(5)
C2 C3 C4 N2 174.1(4)
C2 C3 C4 C5 -2.5(6)
C16 N1 C5 C6 175.7(3)
C16 N1 C5 C4 -2.0(5)
N2 C4 C5 N1 1.3(6)
C3 C4 C5 N1 177.7(3)
N2 C4 C5 C6 -176.5(3)
C3 C4 C5 C6 -0.1(5)
C2 C1 C6 C5 -1.2(6)
C29 C1 C6 C5 177.0(3)
N1 C5 C6 C1 -175.9(3)
C4 C5 C6 C1 1.9(6)
C4 N2 C7 C16 -1.5(5)
C4 N2 C7 C8 178.4(3)
N2 C7 C8 C9 1.1(5)
C16 C7 C8 C9 -179.0(3)
N2 C7 C8 C13 -178.2(3)
C16 C7 C8 C13 1.7(5)
C13 C8 C9 C10 -0.6(6)
C7 C8 C9 C10 -179.9(4)
C8 C9 C10 C11 0.7(6)
C9 C10 C11 C12 0.1(6)
C10 C11 C12 C13 -0.9(6)
C10 C11 C12 C22 -179.9(3)
C11 C12 C13 C8 1.0(6)
C22 C12 C13 C8 180.0(3)
C11 C12 C13 C14 -177.7(3)
C22 C12 C13 C14 1.3(5)
C9 C8 C13 C12 -0.3(5)
C7 C8 C13 C12 179.0(3)
C9 C8 C13 C14 178.4(3)
C7 C8 C13 C14 -2.3(5)
C12 C13 C14 C20 -0.1(5)
C8 C13 C14 C20 -178.7(3)
C12 C13 C14 C15 179.1(4)
C8 C13 C14 C15 0.5(5)
C20 C14 C15 C17 0.2(5)
C13 C14 C15 C17 -179.0(3)
C20 C14 C15 C16 -178.8(3)
C13 C14 C15 C16 1.9(5)
C5 N1 C16 C7 1.1(5)
C5 N1 C16 C15 -178.8(3)
N2 C7 C16 N1 0.7(6)
C8 C7 C16 N1 -179.2(3)
N2 C7 C16 C15 -179.4(3)
C8 C7 C16 C15 0.7(5)
C17 C15 C16 N1 -1.7(5)
C14 C15 C16 N1 177.4(3)
C17 C15 C16 C7 178.4(4)
C14 C15 C16 C7 -2.5(5)
C14 C15 C17 C18 0.3(6)
C16 C15 C17 C18 179.4(3)
C15 C17 C18 C19 -0.5(6)
C17 C18 C19 C20 0.3(6)
C18 C19 C20 C14 0.2(6)
C18 C19 C20 C21 179.1(4)
C15 C14 C20 C19 -0.5(5)
C13 C14 C20 C19 178.8(3)
C15 C14 C20 C21 -179.3(3)
C13 C14 C20 C21 -0.1(5)
C24 N3 C21 C22 0.5(5)
C24 N3 C21 C20 -177.9(3)
C19 C20 C21 N3 -1.3(5)
C14 C20 C21 N3 177.5(3)
C19 C20 C21 C22 -179.8(3)
C14 C20 C21 C22 -1.0(5)
C23 N4 C22 C21 -2.6(5)
C23 N4 C22 C12 176.2(3)
N3 C21 C22 N4 2.6(5)
C20 C21 C22 N4 -179.0(3)
N3 C21 C22 C12 -176.2(3)
C20 C21 C22 C12 2.2(5)
C11 C12 C22 N4 -2.2(5)
C13 C12 C22 N4 178.8(3)
C11 C12 C22 C21 176.6(3)
C13 C12 C22 C21 -2.3(5)
C22 N4 C23 C24 -0.1(5)
C22 N4 C23 C28 -175.8(3)
C21 N3 C24 C23 -3.2(5)
C21 N3 C24 C25 173.0(3)
N4 C23 C24 N3 3.2(6)
C28 C23 C24 N3 178.9(3)
N4 C23 C24 C25 -173.0(3)
C28 C23 C24 C25 2.7(5)
N3 C24 C25 C26 -175.2(3)
C23 C24 C25 C26 1.1(6)
C24 C25 C26 C27 -3.7(6)
C24 C25 C26 C47 173.7(3)
C25 C26 C27 C28 2.5(5)
C47 C26 C27 C28 -174.7(3)
C25 C26 C27 C41 178.9(4)
C47 C26 C27 C41 1.7(6)
C26 C27 C28 C23 1.3(5)
C41 C27 C28 C23 -175.3(3)
N4 C23 C28 C27 171.9(3)
C24 C23 C28 C27 -3.9(6)
C6 C1 C29 C30 -41.6(6)
C2 C1 C29 C30 136.5(4)
C6 C1 C29 C34 133.0(4)
C2 C1 C29 C34 -48.9(6)
C34 C29 C30 C31 2.1(7)
C1 C29 C30 C31 177.0(4)
C29 C30 C31 C32 -1.9(8)
C30 C31 C32 C33 1.2(8)
C31 C32 C33 C34 -0.9(8)
C32 C33 C34 C29 1.3(8)
C30 C29 C34 C33 -1.8(7)
C1 C29 C34 C33 -176.4(4)
C3 C2 C35 C36 133.7(4)
C1 C2 C35 C36 -42.8(6)
C3 C2 C35 C40 -43.4(5)
C1 C2 C35 C40 140.1(4)
C40 C35 C36 C37 0.4(6)
C2 C35 C36 C37 -176.7(4)
C35 C36 C37 C38 0.3(6)
C36 C37 C38 C39 -0.4(7)
C37 C38 C39 C40 -0.3(7)
C36 C35 C40 C39 -1.1(6)
C2 C35 C40 C39 176.2(4)
C38 C39 C40 C35 1.0(6)
C28 C27 C41 C46 123.3(4)
C26 C27 C41 C46 -53.2(5)
C28 C27 C41 C42 -54.3(5)
C26 C27 C41 C42 129.2(4)
C46 C41 C42 C43 1.5(6)
C27 C41 C42 C43 179.1(3)
C41 C42 C43 C44 0.0(6)
C42 C43 C44 C45 -1.4(7)
C43 C44 C45 C46 1.5(7)
C42 C41 C46 C45 -1.4(6)
C27 C41 C46 C45 -179.0(3)
C44 C45 C46 C41 0.0(6)
C25 C26 C47 C48 -48.7(5)
C27 C26 C47 C48 128.5(4)
C25 C26 C47 C52 130.5(4)
C27 C26 C47 C52 -52.3(5)
C52 C47 C48 C49 -0.9(6)
C26 C47 C48 C49 178.3(3)
C47 C48 C49 C50 0.4(6)
C48 C49 C50 C51 -0.3(7)
C49 C50 C51 C52 0.7(8)
C48 C47 C52 C51 1.4(6)
C26 C47 C52 C51 -177.8(3)
C50 C51 C52 C47 -1.3(7)
